data_7059284
loop_
_publ_author_name
'Elamathi, C.'
'Fronczek, Frank R.'
'Madankumar, A.'
'Prabhakaran, R.'

_publ_section_title
;
 Synthesis and spectral characterizations of water soluble Cu(ii)
 complexes containing N-heterocyclic chelates: cell-proliferation,
 antioxidant and nucleic acid/serum albumin interactions
;
_journal_issue 10
_journal_name_full 'New Journal of Chemistry'
_journal_page_first 4158
_journal_page_last 4170
_journal_paper_doi 10.1039/C9NJ04136B
_journal_volume 44
_journal_year 2020
_chemical_formula_sum 'C28.5 H31 Cu F12 N4 O6'
_chemical_formula_weight 817.11
_space_group_IT_number 2
_space_group_name_Hall '-P 1'
_space_group_name_H-M_alt 'P -1'
_symmetry_cell_setting triclinic
_symmetry_space_group_name_H-M 'P -1'
_atom_sites_solution_hydrogens geom
_atom_sites_solution_primary direct
_atom_sites_solution_secondary difmap
_audit_block_doi 10.5517/ccxr9kh
_audit_creation_method SHELXL-97
_audit_update_record
;
2011-12-02 deposited with the CCDC.	2020-02-04 downloaded from the CCDC.
;
_cell_angle_alpha 99.488(4)
_cell_angle_beta 104.245(4)
_cell_angle_gamma 103.517(4)
_cell_formula_units_Z 2
_cell_length_a 10.5061(6)
_cell_length_b 13.1523(8)
_cell_length_c 13.9207(9)
_cell_measurement_reflns_used 6119
_cell_measurement_temperature 240(2)
_cell_measurement_theta_max 23.64
_cell_measurement_theta_min 2.88
_cell_volume 1761.6(2)
_computing_cell_refinement 'Bruker SAINT'
_computing_data_collection 'Bruker APEX2'
_computing_data_reduction 'Bruker SAINT'
_computing_molecular_graphics 'Bruker SHELXTL'
_computing_publication_material 'Bruker SHELXTL'
_computing_structure_refinement 'SHELXL-97 (Sheldrick, 1997)'
_computing_structure_solution 'SHELXS-97 (Sheldrick, 1990)'
_diffrn_ambient_temperature 240(2)
_diffrn_measured_fraction_theta_full 0.986
_diffrn_measured_fraction_theta_max 0.986
_diffrn_measurement_device_type 'Bruker APEX-II CCD'
_diffrn_measurement_method '\f and \w scans'
_diffrn_radiation_monochromator graphite
_diffrn_radiation_source 'fine-focus sealed tube'
_diffrn_radiation_type MoK\a
_diffrn_radiation_wavelength 0.71073
_diffrn_reflns_av_R_equivalents 0.0461
_diffrn_reflns_av_sigmaI/netI 0.0565
_diffrn_reflns_limit_h_max 13
_diffrn_reflns_limit_h_min -13
_diffrn_reflns_limit_k_max 17
_diffrn_reflns_limit_k_min -17
_diffrn_reflns_limit_l_max 17
_diffrn_reflns_limit_l_min -18
_diffrn_reflns_number 23010
_diffrn_reflns_theta_full 28.02
_diffrn_reflns_theta_max 28.02
_diffrn_reflns_theta_min 1.64
_diffrn_standards_number 0
_exptl_absorpt_coefficient_mu 0.729
_exptl_absorpt_correction_T_max 0.4556
_exptl_absorpt_correction_T_min 0.3806
_exptl_absorpt_correction_type multi-scan
_exptl_crystal_colour dark
_exptl_crystal_density_diffrn 1.540
_exptl_crystal_density_method 'not measured'
_exptl_crystal_description bulk
_exptl_crystal_F_000 830
_exptl_crystal_size_max 0.42
_exptl_crystal_size_mid 0.38
_exptl_crystal_size_min 1.25
_refine_diff_density_max 0.324
_refine_diff_density_min -0.363
_refine_diff_density_rms 0.045
_refine_ls_extinction_method none
_refine_ls_goodness_of_fit_ref 0.802
_refine_ls_hydrogen_treatment constr
_refine_ls_matrix_type full
_refine_ls_number_parameters 613
_refine_ls_number_reflns 8411
_refine_ls_number_restraints 0
_refine_ls_restrained_S_all 0.802
_refine_ls_R_factor_all 0.0744
_refine_ls_R_factor_gt 0.0403
_refine_ls_shift/su_max 0.007
_refine_ls_shift/su_mean 0.000
_refine_ls_structure_factor_coef Fsqd
_refine_ls_weighting_details 'calc w=1/[\s^2^(Fo^2^)+(0.0766P)^2^+0.0000P] where P=(Fo^2^+2Fc^2^)/3'
_refine_ls_weighting_scheme calc
_refine_ls_wR_factor_gt 0.1058
_refine_ls_wR_factor_ref 0.1199
_reflns_number_gt 5044
_reflns_number_total 8411
_reflns_threshold_expression >2sigma(I)
_cod_data_source_file c9nj04136b2.cif
_cod_data_source_block 123krez240
_cod_depositor_comments
;
The following automatic conversions were performed:

data item '_symmetry_cell_setting' value 'Triclinic' was changed to
'triclinic' in accordance with the
/home/data/users/saulius/crontab/automatic-downloads/rss-feeds/RSC/lib/dictionaries/cif_core.dic
dictionary named 'cif_core.dic' version 2.4.2 last updated on
2011-04-26.

Automatic conversion script
Id: cif_fix_values 7556 2019-12-06 15:28:31Z antanas 

 Adding full bibliography for 7059276--7059305.cif.

 Adding full bibliography for 7059276--7059305.cif.
;
_cod_original_cell_volume 1761.58(19)
_cod_original_sg_symbol_H-M P-1
_cod_original_formula_sum 'C28.50 H31 Cu F12 N4 O6'
_cod_database_code 7059284

loop_
_symmetry_equiv_pos_as_xyz
'x, y, z'
'-x, -y, -z'

loop_
_atom_site_label
_atom_site_type_symbol
_atom_site_fract_x
_atom_site_fract_y
_atom_site_fract_z
_atom_site_U_iso_or_equiv
_atom_site_adp_type
_atom_site_occupancy
_atom_site_symmetry_multiplicity
_atom_site_calc_flag
_atom_site_refinement_flags
_atom_site_disorder_assembly
_atom_site_disorder_group
Cu1 Cu 0.5000 0.5000 0.5000 0.04405(12) Uani 1 2 d S . .
O1 O 0.35193(16) 0.36086(13) 0.46695(12) 0.0597(4) Uani 1 1 d . . .
C1 C 0.1588(3) 0.2315(3) 0.4684(3) 0.0767(8) Uani 1 1 d . . .
F1 F 0.2312(15) 0.1551(8) 0.4929(9) 0.101(2) Uani 0.50 1 d P . .
F2 F 0.0830(12) 0.2017(10) 0.3740(7) 0.133(5) Uani 0.50 1 d P . .
F3 F 0.0735(15) 0.2153(15) 0.5235(15) 0.124(5) Uani 0.50 1 d P . .
F1A F 0.2307(17) 0.1837(8) 0.4978(16) 0.164(6) Uani 0.50 1 d P . .
F2A F 0.1183(15) 0.1964(11) 0.3720(8) 0.169(6) Uani 0.50 1 d P . .
F3A F 0.0536(12) 0.2160(12) 0.5027(14) 0.103(4) Uani 0.50 1 d P . .
C2 C 0.2473(2) 0.3481(2) 0.49595(18) 0.0572(6) Uani 1 1 d . . .
C3 C 0.2027(2) 0.4268(2) 0.54586(19) 0.0622(6) Uani 1 1 d . . .
H3A H 0.1244 0.4058 0.5660 0.075 Uiso 1 1 calc R . .
C4 C 0.2702(2) 0.5350(2) 0.56683(17) 0.0541(6) Uani 1 1 d . . .
C5 C 0.2104(3) 0.6151(3) 0.6186(3) 0.0721(8) Uani 1 1 d . . .
F4 F 0.197(2) 0.6900(15) 0.5658(12) 0.104(4) Uani 0.50 1 d P . .
F5 F 0.3134(14) 0.6766(9) 0.7128(9) 0.087(2) Uani 0.50 1 d P . .
F6 F 0.0855(19) 0.5752(15) 0.6289(17) 0.109(5) Uani 0.50 1 d P . .
F4A F 0.168(2) 0.6727(16) 0.5608(12) 0.110(5) Uani 0.50 1 d P . .
F5A F 0.2832(16) 0.6707(13) 0.6950(10) 0.141(5) Uani 0.50 1 d P . .
F6A F 0.1120(19) 0.5701(16) 0.6509(16) 0.115(5) Uani 0.50 1 d P . .
O2 O 0.37670(15) 0.57910(13) 0.54645(12) 0.0570(4) Uani 1 1 d . . .
Cu2 Cu 0.0000 0.0000 0.0000 0.05308(13) Uani 1 2 d S . .
O3 O 0.02059(18) 0.06633(13) -0.11684(13) 0.0651(5) Uani 1 1 d . . .
C6 C 0.0797(6) 0.0929(3) -0.2641(3) 0.1022(12) Uani 1 1 d . . .
F7 F -0.0693(7) 0.0769(7) -0.3138(5) 0.116(2) Uani 0.50 1 d P . .
F7A F 0.2203(7) 0.1343(10) -0.2687(8) 0.162(3) Uani 0.50 1 d P . .
F9 F 0.031(2) 0.0315(8) -0.3385(7) 0.252(9) Uani 0.50 1 d P . .
F9A F 0.1026(10) 0.0408(7) -0.3416(6) 0.108(3) Uani 0.50 1 d P . .
F8 F 0.1226(13) 0.1908(5) -0.2495(6) 0.138(5) Uani 0.50 1 d P . .
F8A F 0.0618(16) 0.1810(10) -0.2452(10) 0.163(6) Uani 0.50 1 d P . .
C7 C 0.0946(3) 0.0443(2) -0.1708(2) 0.0711(7) Uani 1 1 d . . .
C8 C 0.1847(3) -0.0165(2) -0.1552(2) 0.0813(9) Uani 1 1 d . . .
H8A H 0.2335 -0.0262 -0.2017 0.098 Uiso 1 1 calc R . .
C9 C 0.2059(3) -0.06363(19) -0.0735(2) 0.0619(7) Uani 1 1 d . . .
C10 C 0.3060(4) -0.1326(3) -0.0628(3) 0.0790(9) Uani 1 1 d . . .
F10 F 0.2381(14) -0.2318(8) -0.0737(11) 0.103(4) Uani 0.50 1 d P . .
F11 F 0.3786(16) -0.1363(15) -0.1266(9) 0.101(3) Uani 0.50 1 d P . .
F12 F 0.3980(16) -0.0942(15) 0.0264(12) 0.139(6) Uani 0.50 1 d P . .
F10A F 0.3791(16) -0.1193(14) 0.0308(10) 0.108(4) Uani 0.50 1 d P . .
F11A F 0.2401(17) -0.2364(10) -0.0937(13) 0.151(6) Uani 0.50 1 d P . .
F12A F 0.3869(15) -0.1096(15) -0.1219(12) 0.125(5) Uani 0.50 1 d P . .
O4 O 0.14961(16) -0.06133(12) -0.00407(12) 0.0574(4) Uani 1 1 d . . .
O01 O 0.45204(16) 0.51486(12) 0.33856(13) 0.0598(4) Uani 1 1 d . . .
N1 N 0.34274(19) 0.53086(14) 0.28355(15) 0.0531(5) Uani 1 1 d . . .
C01 C 0.3373(2) 0.64104(17) 0.27061(18) 0.0557(6) Uani 1 1 d . . .
C02 C 0.4276(3) 0.6700(2) 0.2026(2) 0.0870(9) Uani 1 1 d . . .
H02A H 0.3893 0.6203 0.1370 0.131 Uiso 1 1 calc R . .
H02B H 0.5182 0.6661 0.2335 0.131 Uiso 1 1 calc R . .
H02C H 0.4321 0.7417 0.1944 0.131 Uiso 1 1 calc R . .
C03 C 0.3935(3) 0.72205(19) 0.37319(19) 0.0673(7) Uani 1 1 d . . .
H03A H 0.4902 0.7323 0.3994 0.101 Uiso 1 1 calc R . .
H03B H 0.3484 0.6956 0.4201 0.101 Uiso 1 1 calc R . .
H03C H 0.3774 0.7894 0.3649 0.101 Uiso 1 1 calc R . .
C04 C 0.1814(3) 0.61848(18) 0.21869(19) 0.0600(6) Uani 1 1 d . . .
C05 C 0.0996(3) 0.6288(2) 0.2946(2) 0.0778(8) Uani 1 1 d . . .
H05A H 0.0044 0.6138 0.2583 0.117 Uiso 1 1 calc R . .
H05B H 0.1325 0.7006 0.3369 0.117 Uiso 1 1 calc R . .
H05C H 0.1106 0.5785 0.3366 0.117 Uiso 1 1 calc R . .
C06 C 0.1420(3) 0.6775(2) 0.1365(2) 0.0881(9) Uani 1 1 d . . .
H06A H 0.0440 0.6590 0.1108 0.132 Uiso 1 1 calc R . .
H06B H 0.1787 0.6572 0.0820 0.132 Uiso 1 1 calc R . .
H06C H 0.1784 0.7537 0.1647 0.132 Uiso 1 1 calc R . .
N2 N 0.1437(2) 0.49979(16) 0.17151(16) 0.0649(5) Uani 1 1 d . . .
O02 O 0.0276(2) 0.44924(15) 0.10841(16) 0.0910(6) Uani 1 1 d . . .
C07 C 0.2375(2) 0.45420(18) 0.21767(18) 0.0539(6) Uani 1 1 d . . .
C08 C 0.2238(2) 0.34037(18) 0.19565(18) 0.0534(6) Uani 1 1 d . . .
C09 C 0.1172(3) 0.25783(19) 0.12330(19) 0.0593(6) Uani 1 1 d . . .
H09A H 0.0395 0.2679 0.0815 0.071 Uiso 1 1 calc R . .
N3 N 0.1421(2) 0.16367(15) 0.12250(16) 0.0610(5) Uani 1 1 d . . .
N4 N 0.2645(2) 0.18448(15) 0.19478(15) 0.0604(5) Uani 1 1 d . . .
C041 C 0.3197(4) 0.0954(2) 0.2154(3) 0.0956(11) Uani 1 1 d . . .
H04A H 0.2464 0.0385 0.2210 0.115 Uiso 1 1 calc R . .
H04B H 0.3462 0.0676 0.1566 0.115 Uiso 1 1 calc R . .
C042 C 0.4348(3) 0.1181(2) 0.3045(2) 0.0824(8) Uani 1 1 d . . .
H04C H 0.4106 0.1483 0.3636 0.099 Uiso 1 1 calc R . .
H04D H 0.5107 0.1721 0.2979 0.099 Uiso 1 1 calc R . .
C043 C 0.4817(4) 0.0210(3) 0.3230(3) 0.0984(11) Uani 1 1 d . . .
H04E H 0.4110 -0.0277 0.3406 0.118 Uiso 1 1 calc R . .
H04F H 0.4905 -0.0161 0.2598 0.118 Uiso 1 1 calc R . .
C044 C 0.6103(5) 0.0433(3) 0.4023(3) 0.1267(14) Uani 1 1 d . . .
H04G H 0.6339 -0.0225 0.4060 0.190 Uiso 1 1 calc R . .
H04H H 0.6009 0.0746 0.4666 0.190 Uiso 1 1 calc R . .
H04I H 0.6812 0.0926 0.3868 0.190 Uiso 1 1 calc R . .
C010 C 0.3160(3) 0.28984(18) 0.23925(18) 0.0590(6) Uani 1 1 d . . .
H01A H 0.3987 0.3227 0.2902 0.071 Uiso 1 1 calc R . .
C1S C 0.5633(3) 0.40240(18) 0.06903(18) 0.123(3) Uani 0.50 1 d PR . 1
H1SA H 0.5643 0.3346 0.0857 0.147 Uiso 0.50 1 d PR A 1
C2S C 0.683(3) 0.487(3) 0.0948(19) 0.190(12) Uani 0.50 1 d P . 1
H2SA H 0.7596 0.4632 0.0860 0.228 Uiso 0.50 1 d PR . 1
C3S C 0.6801(13) 0.5812(11) 0.0578(9) 0.124(3) Uani 0.50 1 d P . 1
H3SA H 0.7630 0.6376 0.0698 0.149 Uiso 0.50 1 d PR . 1
C4S C 0.5475(19) 0.5891(10) -0.0069(13) 0.069(4) Uani 0.50 1 d P . 1
C41S C 0.5503(16) 0.6825(15) -0.0383(11) 0.149(7) Uani 0.50 1 d P . 1
H41A H 0.4725 0.6963 -0.0812 0.224 Uiso 0.50 1 d PR . 1
H41B H 0.5810 0.7325 0.0270 0.224 Uiso 0.50 1 d PR . 1
H41C H 0.6229 0.6908 -0.0695 0.224 Uiso 0.50 1 d PR . 1
C5S C 0.442(2) 0.5032(15) -0.0368(12) 0.102(5) Uani 0.50 1 d P . 1
C51S C 0.304(2) 0.496(3) -0.1123(18) 0.172(12) Uani 0.50 1 d P . 1
H51A H 0.2325 0.4295 -0.1296 0.258 Uiso 0.50 1 d PR . 1
H51B H 0.2752 0.5532 -0.0804 0.258 Uiso 0.50 1 d PR . 1
H51C H 0.3239 0.5110 -0.1731 0.258 Uiso 0.50 1 d PR . 1
C6S C 0.430(4) 0.415(4) -0.006(3) 0.25(3) Uani 0.50 1 d P . 1
C61S C 0.3326(18) 0.3156(15) -0.0253(12) 0.175(9) Uani 0.50 1 d P . 1
H61A H 0.2563 0.3307 -0.0686 0.263 Uiso 0.50 1 d PR . 1
H61B H 0.3554 0.2579 -0.0628 0.263 Uiso 0.50 1 d PR . 1
H61C H 0.3086 0.2950 0.0324 0.263 Uiso 0.50 1 d PR . 1

loop_
_atom_site_aniso_label
_atom_site_aniso_U_11
_atom_site_aniso_U_22
_atom_site_aniso_U_33
_atom_site_aniso_U_23
_atom_site_aniso_U_13
_atom_site_aniso_U_12
Cu1 0.04090(19) 0.0400(2) 0.0486(2) 0.00772(16) 0.01368(16) 0.00806(15)
O1 0.0626(9) 0.0595(10) 0.0551(9) 0.0097(8) 0.0210(8) 0.0127(8)
C1 0.074(2) 0.065(2) 0.088(2) 0.0205(18) 0.0260(18) 0.0100(16)
F1 0.102(4) 0.031(4) 0.171(6) 0.032(3) 0.032(3) 0.021(3)
F2 0.130(5) 0.098(5) 0.093(7) 0.027(5) -0.040(5) -0.039(4)
F3 0.150(10) 0.095(6) 0.131(6) 0.043(5) 0.077(7) -0.006(6)
F1A 0.096(5) 0.037(5) 0.357(15) 0.068(6) 0.053(6) 0.016(4)
F2A 0.212(11) 0.114(7) 0.106(7) -0.035(5) 0.078(7) -0.086(6)
F3A 0.063(3) 0.070(5) 0.169(12) 0.013(5) 0.054(4) -0.002(3)
C2 0.0549(13) 0.0601(16) 0.0517(13) 0.0153(12) 0.0126(11) 0.0091(11)
C3 0.0514(13) 0.0635(17) 0.0713(16) 0.0179(13) 0.0232(12) 0.0091(12)
C4 0.0519(12) 0.0653(16) 0.0478(13) 0.0188(12) 0.0148(10) 0.0178(12)
C5 0.0687(18) 0.074(2) 0.076(2) 0.0182(17) 0.0276(17) 0.0182(16)
F4 0.149(11) 0.081(4) 0.138(8) 0.046(4) 0.092(7) 0.070(6)
F5 0.094(6) 0.096(4) 0.055(3) -0.009(3) 0.017(4) 0.020(3)
F6 0.077(4) 0.089(6) 0.167(9) 0.014(6) 0.058(4) 0.026(4)
F4A 0.112(6) 0.129(10) 0.130(6) 0.073(6) 0.045(4) 0.074(7)
F5A 0.092(6) 0.182(8) 0.100(7) -0.056(5) -0.010(4) 0.048(5)
F6A 0.121(10) 0.110(6) 0.175(11) 0.054(6) 0.117(11) 0.057(6)
O2 0.0562(9) 0.0551(10) 0.0637(10) 0.0203(8) 0.0221(8) 0.0148(7)
Cu2 0.0684(3) 0.0401(2) 0.0547(2) 0.00484(17) 0.0327(2) 0.01205(18)
O3 0.0898(12) 0.0444(9) 0.0686(11) 0.0093(8) 0.0405(10) 0.0184(8)
C6 0.178(4) 0.069(3) 0.094(3) 0.030(2) 0.084(3) 0.047(3)
F7 0.143(4) 0.152(6) 0.078(3) 0.050(3) 0.044(3) 0.061(4)
F7A 0.165(5) 0.200(7) 0.213(7) 0.148(6) 0.124(6) 0.082(6)
F9 0.44(2) 0.113(7) 0.073(5) 0.025(5) -0.011(9) -0.084(10)
F9A 0.177(6) 0.114(7) 0.093(4) 0.046(4) 0.095(5) 0.083(6)
F8 0.236(11) 0.047(3) 0.106(4) 0.018(3) 0.053(5) -0.010(5)
F8A 0.273(12) 0.177(11) 0.178(8) 0.132(8) 0.154(9) 0.168(10)
C7 0.105(2) 0.0448(15) 0.0724(17) 0.0088(13) 0.0500(16) 0.0159(14)
C8 0.121(2) 0.0639(18) 0.089(2) 0.0220(16) 0.0745(19) 0.0351(17)
C9 0.0751(16) 0.0412(14) 0.0708(17) -0.0003(12) 0.0383(14) 0.0112(12)
C10 0.090(2) 0.067(2) 0.093(2) 0.012(2) 0.053(2) 0.0261(18)
F10 0.125(7) 0.058(5) 0.180(8) 0.057(6) 0.095(6) 0.054(5)
F11 0.154(7) 0.083(5) 0.116(5) 0.033(3) 0.100(4) 0.061(4)
F12 0.095(5) 0.154(10) 0.141(10) -0.011(7) 0.000(6) 0.055(5)
F10A 0.144(9) 0.126(7) 0.102(7) 0.038(6) 0.064(7) 0.094(7)
F11A 0.140(8) 0.073(6) 0.228(11) -0.032(5) 0.082(7) 0.027(5)
F12A 0.117(6) 0.120(11) 0.204(10) 0.060(6) 0.113(6) 0.072(6)
O4 0.0678(9) 0.0463(9) 0.0591(10) 0.0014(7) 0.0308(8) 0.0130(7)
O01 0.0593(10) 0.0474(9) 0.0734(11) 0.0094(8) 0.0233(8) 0.0163(7)
N1 0.0574(11) 0.0407(11) 0.0649(12) 0.0098(9) 0.0263(10) 0.0138(9)
C01 0.0739(15) 0.0361(12) 0.0635(14) 0.0125(11) 0.0323(12) 0.0147(11)
C02 0.117(2) 0.0571(17) 0.106(2) 0.0238(16) 0.072(2) 0.0148(16)
C03 0.0883(18) 0.0438(14) 0.0680(16) 0.0092(12) 0.0227(14) 0.0185(12)
C04 0.0821(16) 0.0379(13) 0.0624(14) 0.0141(11) 0.0227(13) 0.0187(12)
C05 0.0785(17) 0.0693(18) 0.097(2) 0.0202(16) 0.0372(16) 0.0306(15)
C06 0.123(2) 0.0604(18) 0.0775(19) 0.0257(15) 0.0159(18) 0.0275(17)
N2 0.0779(14) 0.0441(12) 0.0666(13) 0.0116(10) 0.0134(11) 0.0159(11)
O02 0.0918(14) 0.0601(12) 0.0946(15) 0.0121(11) -0.0092(11) 0.0154(10)
C07 0.0629(14) 0.0380(12) 0.0625(14) 0.0110(11) 0.0240(12) 0.0125(11)
C08 0.0642(14) 0.0400(13) 0.0567(14) 0.0082(11) 0.0231(11) 0.0133(11)
C09 0.0693(15) 0.0425(13) 0.0671(15) 0.0122(12) 0.0234(12) 0.0149(11)
N3 0.0745(13) 0.0440(12) 0.0628(13) 0.0089(10) 0.0217(11) 0.0151(10)
N4 0.0797(13) 0.0440(12) 0.0566(12) 0.0055(9) 0.0198(11) 0.0209(10)
C041 0.120(2) 0.0557(17) 0.093(2) 0.0005(16) -0.0051(19) 0.0426(17)
C042 0.107(2) 0.0567(17) 0.086(2) 0.0111(15) 0.0295(18) 0.0329(16)
C043 0.141(3) 0.0624(19) 0.092(2) 0.0235(17) 0.017(2) 0.045(2)
C044 0.164(4) 0.095(3) 0.139(4) 0.034(3) 0.040(3) 0.071(3)
C010 0.0755(15) 0.0410(13) 0.0562(14) 0.0014(11) 0.0218(12) 0.0133(12)
C1S 0.179(12) 0.125(9) 0.082(6) 0.029(6) 0.036(8) 0.078(8)
C2S 0.186(16) 0.21(2) 0.132(11) -0.039(13) -0.053(10) 0.142(14)
C3S 0.104(8) 0.121(9) 0.132(9) -0.002(7) 0.033(7) 0.027(8)
C4S 0.078(7) 0.074(6) 0.065(7) 0.020(5) 0.037(5) 0.020(5)
C41S 0.195(17) 0.180(13) 0.171(14) 0.089(13) 0.125(14) 0.130(14)
C5S 0.141(17) 0.118(10) 0.085(9) 0.026(7) 0.066(11) 0.073(10)
C51S 0.109(12) 0.24(3) 0.19(2) 0.061(19) 0.068(15) 0.063(13)
C6S 0.13(2) 0.50(7) 0.096(17) -0.07(3) 0.022(16) 0.16(4)
C61S 0.173(13) 0.171(14) 0.136(11) -0.034(11) 0.089(10) -0.030(14)

loop_
_atom_type_symbol
_atom_type_description
_atom_type_scat_dispersion_real
_atom_type_scat_dispersion_imag
_atom_type_scat_source
C C 0.0033 0.0016 'International Tables Vol C Tables 4.2.6.8 and 6.1.1.4'
H H 0.0000 0.0000 'International Tables Vol C Tables 4.2.6.8 and 6.1.1.4'
N N 0.0061 0.0033 'International Tables Vol C Tables 4.2.6.8 and 6.1.1.4'
O O 0.0106 0.0060 'International Tables Vol C Tables 4.2.6.8 and 6.1.1.4'
F F 0.0171 0.0103 'International Tables Vol C Tables 4.2.6.8 and 6.1.1.4'
Cu Cu 0.3201 1.2651 'International Tables Vol C Tables 4.2.6.8 and 6.1.1.4'

loop_
_citation_id
_citation_doi
_citation_year
1 10.1021/ic200444e 2011

loop_
_geom_angle_atom_site_label_1
_geom_angle_atom_site_label_2
_geom_angle_atom_site_label_3
_geom_angle
_geom_angle_site_symmetry_1
_geom_angle_site_symmetry_3
O2 Cu1 O2 180.0 . 2_666
O2 Cu1 O1 90.19(6) . 2_666
O2 Cu1 O1 89.81(6) 2_666 2_666
O2 Cu1 O1 89.82(6) . .
O2 Cu1 O1 90.18(6) 2_666 .
O1 Cu1 O1 180.0 2_666 .
O2 Cu1 O01 81.14(6) . 2_666
O2 Cu1 O01 98.86(6) 2_666 2_666
O1 Cu1 O01 93.39(6) 2_666 2_666
O1 Cu1 O01 86.61(6) . 2_666
O2 Cu1 O01 98.86(6) . .
O2 Cu1 O01 81.14(6) 2_666 .
O1 Cu1 O01 86.61(6) 2_666 .
O1 Cu1 O01 93.39(6) . .
O01 Cu1 O01 180.00(8) 2_666 .
C2 O1 Cu1 125.14(16) . .
F1A C1 F2A 105.1(11) . .
F1A C1 F3A 112.0(11) . .
F2A C1 F3A 109.1(11) . .
F1A C1 F2 119.5(12) . .
F2A C1 F2 17.9(13) . .
F3A C1 F2 92.9(11) . .
F1A C1 F3 100.8(12) . .
F2A C1 F3 121.3(11) . .
F3A C1 F3 13.8(15) . .
F2 C1 F3 105.9(10) . .
F1A C1 F1 10.2(12) . .
F2A C1 F1 97.7(11) . .
F3A C1 F1 108.9(9) . .
F2 C1 F1 110.8(8) . .
F3 C1 F1 99.4(10) . .
F1A C1 C2 105.7(8) . .
F2A C1 C2 109.6(7) . .
F3A C1 C2 114.8(7) . .
F2 C1 C2 112.1(6) . .
F3 C1 C2 112.5(9) . .
F1 C1 C2 115.2(5) . .
O1 C2 C3 127.6(2) . .
O1 C2 C1 114.0(2) . .
C3 C2 C1 118.4(2) . .
C4 C3 C2 122.5(2) . .
O2 C4 C3 128.4(2) . .
O2 C4 C5 113.1(2) . .
C3 C4 C5 118.5(2) . .
F5A C5 F4A 108.8(13) . .
F5A C5 F6A 98.8(13) . .
F4A C5 F6A 108.4(16) . .
F5A C5 F4 98.5(12) . .
F4A C5 F4 14(2) . .
F6A C5 F4 120.4(14) . .
F5A C5 F6 109.8(11) . .
F4A C5 F6 92.5(16) . .
F6A C5 F6 17(2) . .
F4 C5 F6 105.4(14) . .
F5A C5 F5 7.3(13) . .
F4A C5 F5 113.6(11) . .
F6A C5 F5 101.8(11) . .
F4 C5 F5 102.4(10) . .
F6 C5 F5 114.2(10) . .
F5A C5 C4 114.7(8) . .
F4A C5 C4 112.2(7) . .
F6A C5 C4 113.0(9) . .
F4 C5 C4 110.0(6) . .
F6 C5 C4 116.5(8) . .
F5 C5 C4 107.4(6) . .
C4 O2 Cu1 124.11(16) . .
O4 Cu2 O4 180.0 2 .
O4 Cu2 O3 91.88(7) 2 2
O4 Cu2 O3 88.12(7) . 2
O4 Cu2 O3 88.12(7) 2 .
O4 Cu2 O3 91.88(7) . .
O3 Cu2 O3 180.0 2 .
O4 Cu2 N3 85.23(7) 2 .
O4 Cu2 N3 94.78(7) . .
O3 Cu2 N3 88.25(7) 2 .
O3 Cu2 N3 91.75(7) . .
O4 Cu2 N3 94.78(7) 2 2
O4 Cu2 N3 85.22(7) . 2
O3 Cu2 N3 91.75(7) 2 2
O3 Cu2 N3 88.25(7) . 2
N3 Cu2 N3 180.0 . 2
C7 O3 Cu2 123.18(18) . .
F9 C6 F8A 125.6(11) . .
F9 C6 F8 128.6(7) . .
F8A C6 F8 30.5(7) . .
F9 C6 F9A 35.3(11) . .
F8A C6 F9A 132.2(6) . .
F8 C6 F9A 113.7(6) . .
F9 C6 F7A 101.6(10) . .
F8A C6 F7A 94.8(7) . .
F8 C6 F7A 64.3(6) . .
F9A C6 F7A 66.8(5) . .
F9 C6 F7 63.5(12) . .
F8A C6 F7 74.2(7) . .
F8 C6 F7 99.9(7) . .
F9A C6 F7 96.5(6) . .
F7A C6 F7 146.0(4) . .
F9 C6 C7 113.7(6) . .
F8A C6 C7 111.1(6) . .
F8 C6 C7 117.8(5) . .
F9A C6 C7 116.2(4) . .
F7A C6 C7 105.2(4) . .
F7 C6 C7 108.7(4) . .
F9 F7 C6 45.2(4) . .
F9 F7 F8A 85.0(6) . .
C6 F7 F8A 45.1(4) . .
F8 F7A C6 49.5(3) . .
F8 F7A F9A 89.8(5) . .
C6 F7A F9A 50.7(4) . .
F9A F9 C6 84.6(13) . .
F9A F9 F7 147.3(15) . .
C6 F9 F7 71.3(10) . .
F9 F9A C6 60.2(10) . .
F9 F9A F7A 121.7(13) . .
C6 F9A F7A 62.4(5) . .
F8A F8 C6 73.8(13) . .
F8A F8 F7A 139.9(16) . .
C6 F8 F7A 66.1(6) . .
F8 F8A C6 75.7(13) . .
F8 F8A F7 125.7(18) . .
C6 F8A F7 60.7(7) . .
O3 C7 C8 127.9(3) . .
O3 C7 C6 113.9(3) . .
C8 C7 C6 118.2(3) . .
C7 C8 C9 122.8(2) . .
O4 C9 C8 128.3(3) . .
O4 C9 C10 112.1(3) . .
C8 C9 C10 119.6(2) . .
F10 C10 F10A 95.7(11) . .
F10 C10 F12 111.6(11) . .
F10A C10 F12 16.2(16) . .
F10 C10 F11 105.1(10) . .
F10A C10 F11 112.3(9) . .
F12 C10 F11 103.8(10) . .
F10 C10 F11A 12.3(13) . .
F10A C10 F11A 105.1(11) . .
F12 C10 F11A 120.4(12) . .
F11 C10 F11A 93.9(11) . .
F10 C10 F12A 119.2(10) . .
F10A C10 F12A 110.6(10) . .
F12 C10 F12A 98.9(11) . .
F11 C10 F12A 14.3(16) . .
F11A C10 F12A 107.8(11) . .
F10 C10 C9 109.1(6) . .
F10A C10 C9 113.2(6) . .
F12 C10 C9 108.6(7) . .
F11 C10 C9 118.5(8) . .
F11A C10 C9 111.4(7) . .
F12A C10 C9 108.6(8) . .
C9 O4 Cu2 124.88(18) . .
N1 O01 Cu1 128.22(13) . .
O01 N1 C07 124.79(19) . .
O01 N1 C01 121.84(17) . .
C07 N1 C01 112.0(2) . .
N1 C01 C03 110.6(2) . .
N1 C01 C02 105.63(19) . .
C03 C01 C02 110.0(2) . .
N1 C01 C04 100.51(17) . .
C03 C01 C04 114.7(2) . .
C02 C01 C04 114.5(2) . .
N2 C04 C06 109.6(2) . .
N2 C04 C05 105.5(2) . .
C06 C04 C05 110.9(2) . .
N2 C04 C01 100.06(18) . .
C06 C04 C01 116.4(2) . .
C05 C04 C01 113.3(2) . .
O02 N2 C07 125.5(2) . .
O02 N2 C04 122.0(2) . .
C07 N2 C04 111.6(2) . .
N1 C07 N2 109.0(2) . .
N1 C07 C08 126.4(2) . .
N2 C07 C08 124.6(2) . .
C010 C08 C09 104.9(2) . .
C010 C08 C07 127.1(2) . .
C09 C08 C07 127.9(2) . .
N3 C09 C08 110.8(2) . .
C09 N3 N4 105.68(19) . .
C09 N3 Cu2 123.26(16) . .
N4 N3 Cu2 130.75(14) . .
C010 N4 N3 111.2(2) . .
C010 N4 C041 129.4(2) . .
N3 N4 C041 119.40(19) . .
C042 C041 N4 117.3(2) . .
C041 C042 C043 114.0(3) . .
C044 C043 C042 115.5(3) . .
N4 C010 C08 107.4(2) . .
C4S C1S C41S 61.8(8) 2_665 2_665
C4S C1S C2S 117.9(13) 2_665 .
C41S C1S C2S 176.1(11) 2_665 .
C4S C1S C5S 57.7(14) 2_665 2_665
C41S C1S C5S 119.5(11) 2_665 2_665
C2S C1S C5S 60.6(15) . 2_665
C4S C1S C6S 1(2) 2_665 .
C41S C1S C6S 62.9(17) 2_665 .
C2S C1S C6S 117(2) . .
C5S C1S C6S 56.5(17) 2_665 .
C4S C1S C51S 119.1(12) 2_665 2_665
C41S C1S C51S 176.3(9) 2_665 2_665
C2S C1S C51S 7.5(16) . 2_665
C5S C1S C51S 61.5(16) 2_665 2_665
C6S C1S C51S 118(2) . 2_665
C51S C2S C1S 132(10) 2_665 .
C51S C2S C5S 113(10) 2_665 2_665
C1S C2S C5S 59.8(14) . 2_665
C51S C2S C3S 76(10) 2_665 .
C1S C2S C3S 119.9(16) . .
C5S C2S C3S 60.2(14) 2_665 .
C6S C3S C51S 124(3) 2_665 2_665
C6S C3S C5S 58(2) 2_665 2_665
C51S C3S C5S 66.7(12) 2_665 2_665
C6S C3S C2S 117(3) 2_665 .
C51S C3S C2S 11.4(19) 2_665 .
C5S C3S C2S 59.5(14) 2_665 .
C6S C3S C4S 2(3) 2_665 .
C51S C3S C4S 126.2(14) 2_665 .
C5S C3S C4S 60.0(10) 2_665 .
C2S C3S C4S 119.4(14) . .
C6S C3S C61S 60(2) 2_665 2_665
C51S C3S C61S 164.8(15) 2_665 2_665
C5S C3S C61S 117.6(14) 2_665 2_665
C2S C3S C61S 173.8(15) . 2_665
C4S C3S C61S 58.2(9) . 2_665
C6S C4S C5S 109(10) 2_665 .
C6S C4S C1S 173(10) 2_665 2_665
C5S C4S C1S 64.5(12) . 2_665
C6S C4S C41S 126(10) 2_665 .
C5S C4S C41S 125.1(17) . .
C1S C4S C41S 60.6(10) 2_665 .
C6S C4S C5S 49(10) 2_665 2_665
C5S C4S C5S 61.2(13) . 2_665
C1S C4S C5S 125.5(9) 2_665 2_665
C41S C4S C5S 173.3(14) . 2_665
C6S C4S C61S 70(10) 2_665 2_665
C5S C4S C61S 178.7(15) . 2_665
C1S C4S C61S 115.8(13) 2_665 2_665
C41S C4S C61S 55.3(11) . 2_665
C5S C4S C61S 118.5(16) 2_665 2_665
C6S C4S C3S 9(10) 2_665 .
C5S C4S C3S 117.7(11) . .
C1S C4S C3S 175.3(11) 2_665 .
C41S C4S C3S 116.9(12) . .
C5S C4S C3S 57.3(11) 2_665 .
C61S C4S C3S 61.8(11) 2_665 .
C61S C41S C1S 123.9(16) 2_665 2_665
C61S C41S C4S 66.3(15) 2_665 .
C1S C41S C4S 57.6(9) 2_665 .
C61S C41S C6S 57.8(17) 2_665 2_665
C1S C41S C6S 66(2) 2_665 2_665
C4S C41S C6S 9(2) . 2_665
C6S C5S C4S 128(4) . .
C6S C5S C1S 172(3) . 2_665
C4S C5S C1S 57.8(8) . 2_665
C6S C5S C2S 114(4) . 2_665
C4S C5S C2S 117.0(17) . 2_665
C1S C5S C2S 59.5(15) 2_665 2_665
C6S C5S C5S 63.5(19) . 2_665
C4S C5S C5S 65(2) . 2_665
C1S C5S C5S 122(3) 2_665 2_665
C2S C5S C5S 169.4(18) 2_665 2_665
C6S C5S C3S 53(3) . 2_665
C4S C5S C3S 170.9(13) . 2_665
C1S C5S C3S 119.8(16) 2_665 2_665
C2S C5S C3S 60(2) 2_665 2_665
C5S C5S C3S 116.1(18) 2_665 2_665
C6S C5S C6S 117(3) . 2_665
C4S C5S C6S 11(3) . 2_665
C1S C5S C6S 69(3) 2_665 2_665
C2S C5S C6S 128(3) 2_665 2_665
C5S C5S C6S 54(2) 2_665 2_665
C3S C5S C6S 168(2) 2_665 2_665
C6S C5S C4S 9(3) . 2_665
C4S C5S C4S 118.8(13) . 2_665
C1S C5S C4S 174.4(12) 2_665 2_665
C2S C5S C4S 123(2) 2_665 2_665
C5S C5S C4S 54.1(14) 2_665 2_665
C3S C5S C4S 62.7(9) 2_665 2_665
C6S C5S C4S 108(3) 2_665 2_665
C6S C5S C51S 108(4) . .
C4S C5S C51S 123.4(14) . .
C1S C5S C51S 65.6(14) 2_665 .
C2S C5S C51S 10(2) 2_665 .
C5S C5S C51S 171(3) 2_665 .
C3S C5S C51S 55.4(14) 2_665 .
C6S C5S C51S 134(3) 2_665 .
C4S C5S C51S 117.7(17) 2_665 .
C2S C51S C3S 93(10) 2_665 2_665
C2S C51S C5S 57(10) 2_665 .
C3S C51S C5S 57.8(14) 2_665 .
C2S C51S C1S 40(9) 2_665 2_665
C3S C51S C1S 109.7(17) 2_665 2_665
C5S C51S C1S 52.9(11) . 2_665
C4S C6S C3S 169(10) 2_665 2_665
C4S C6S C5S 122(10) 2_665 .
C3S C6S C5S 69(4) 2_665 .
C4S C6S C61S 99(10) 2_665 .
C3S C6S C61S 71(3) 2_665 .
C5S C6S C61S 139(5) . .
C4S C6S C5S 60(10) 2_665 2_665
C3S C6S C5S 130(5) 2_665 2_665
C5S C6S C5S 63(3) . 2_665
C61S C6S C5S 159(5) . 2_665
C4S C6S C41S 46(10) 2_665 2_665
C3S C6S C41S 123(4) 2_665 2_665
C5S C6S C41S 167(5) . 2_665
C61S C6S C41S 53(2) . 2_665
C5S C6S C41S 106(4) 2_665 2_665
C4S C6S C1S 5(10) 2_665 .
C3S C6S C1S 173(4) 2_665 .
C5S C6S C1S 117(4) . .
C61S C6S C1S 104(4) . .
C5S C6S C1S 54.8(17) 2_665 .
C41S C6S C1S 51(2) 2_665 .
C41S C61S C6S 69(2) 2_665 .
C41S C61S C4S 58.4(14) 2_665 2_665
C6S C61S C4S 11(3) . 2_665
C41S C61S C3S 118.2(16) 2_665 2_665
C6S C61S C3S 49(2) . 2_665
C4S C61S C3S 60.0(9) 2_665 2_665

loop_
_geom_bond_atom_site_label_1
_geom_bond_atom_site_label_2
_geom_bond_distance
_geom_bond_site_symmetry_2
Cu1 O2 1.9997(16) .
Cu1 O2 1.9997(16) 2_666
Cu1 O1 2.0050(16) 2_666
Cu1 O1 2.0050(16) .
Cu1 O01 2.2308(18) 2_666
Cu1 O01 2.2308(18) .
O1 C2 1.247(3) .
C1 F1A 1.135(15) .
C1 F2A 1.272(11) .
C1 F3A 1.296(12) .
C1 F2 1.298(9) .
C1 F3 1.320(15) .
C1 F1 1.432(11) .
C1 C2 1.525(4) .
C2 C3 1.386(3) .
C3 C4 1.380(3) .
C4 O2 1.255(3) .
C4 C5 1.518(4) .
C5 F5A 1.155(14) .
C5 F4A 1.267(15) .
C5 F6A 1.285(14) .
C5 F4 1.336(17) .
C5 F6 1.346(16) .
C5 F5 1.445(13) .
Cu2 O4 1.9354(16) 2
Cu2 O4 1.9354(16) .
Cu2 O3 2.0015(17) 2
Cu2 O3 2.0015(17) .
Cu2 N3 2.4093(19) .
Cu2 N3 2.4093(19) 2
O3 C7 1.254(3) .
C6 F9 1.121(9) .
C6 F8A 1.214(10) .
C6 F8 1.225(8) .
C6 F9A 1.286(7) .
C6 F7A 1.472(7) .
C6 F7 1.495(8) .
C6 C7 1.531(5) .
F7 F9 1.41(2) .
F7 F8A 1.650(14) .
F7A F8 1.450(11) .
F7A F9A 1.527(11) .
F9 F9A 0.75(2) .
F8 F8A 0.642(16) .
C7 C8 1.376(4) .
C8 C9 1.378(4) .
C9 O4 1.250(3) .
C9 C10 1.538(4) .
C10 F10 1.297(11) .
C10 F10A 1.299(15) .
C10 F12 1.306(16) .
C10 F11 1.307(12) .
C10 F11A 1.322(13) .
C10 F12A 1.340(14) .
O01 N1 1.297(2) .
N1 C07 1.325(3) .
N1 C01 1.502(3) .
C01 C03 1.521(3) .
C01 C02 1.528(3) .
C01 C04 1.553(3) .
C04 N2 1.507(3) .
C04 C06 1.514(4) .
C04 C05 1.526(4) .
N2 O02 1.265(3) .
N2 C07 1.355(3) .
C07 C08 1.443(3) .
C08 C010 1.376(3) .
C08 C09 1.401(3) .
C09 N3 1.323(3) .
N3 N4 1.360(3) .
N4 C010 1.341(3) .
N4 C041 1.462(3) .
C041 C042 1.436(4) .
C042 C043 1.510(4) .
C043 C044 1.450(5) .
C1S C4S 1.31(2) 2_665
C1S C41S 1.350(19) 2_665
C1S C2S 1.39(3) .
C1S C5S 1.397(13) 2_665
C1S C6S 1.59(5) .
C1S C51S 1.59(3) 2_665
C2S C51S 0.28(5) 2_665
C2S C5S 1.41(3) 2_665
C2S C3S 1.42(4) .
C3S C6S 1.22(5) 2_665
C3S C51S 1.38(3) 2_665
C3S C5S 1.42(3) 2_665
C3S C4S 1.50(2) .
C3S C61S 1.52(2) 2_665
C4S C6S 0.28(7) 2_665
C4S C5S 1.31(4) .
C4S C1S 1.31(2) 2_665
C4S C41S 1.37(2) .
C4S C5S 1.46(2) 2_665
C4S C61S 1.47(2) 2_665
C41S C61S 1.32(2) 2_665
C41S C1S 1.350(19) 2_665
C41S C6S 1.55(5) 2_665
C5S C6S 1.29(5) .
C5S C1S 1.397(13) 2_665
C5S C2S 1.41(3) 2_665
C5S C5S 1.41(4) 2_665
C5S C3S 1.42(3) 2_665
C5S C6S 1.43(3) 2_665
C5S C4S 1.46(2) 2_665
C5S C51S 1.54(3) .
C51S C2S 0.28(5) 2_665
C51S C3S 1.38(3) 2_665
C51S C1S 1.59(3) 2_665
C6S C4S 0.28(7) 2_665
C6S C3S 1.22(5) 2_665
C6S C61S 1.40(5) .
C6S C5S 1.43(3) 2_665
C6S C41S 1.55(5) 2_665
C61S C41S 1.32(2) 2_665
C61S C4S 1.47(2) 2_665
C61S C3S 1.52(2) 2_665
